data_7222538
loop_
_publ_author_name
'Stock, N.'
'Stucky, G.D.'
'Cheetham, A.K.'

_publ_section_title
;
 Synthesis and characterisation of the manganese pyroarsenate Mn2 As2 O7 *
 2(H2 O)
;
_journal_name_full
;
Zeitschrift fuer Naturforschung, Teil B. Anorganische Chemie, Organische 
Chemie (42,1987-)
;
_journal_page_first 359
_journal_page_last 363
_journal_volume 56
_journal_year 2001
_chemical_formula_sum 'As2 H4 Mn2 O9'
_chemical_name_systematic 'Mn2 (As2 O7) (H2 O)2'
_space_group_IT_number 14
_symmetry_space_group_name_Hall '-P 2yn'
_symmetry_space_group_name_H-M 'P 1 21/n 1'
_cell_angle_alpha 90
_cell_angle_beta 94.935
_cell_angle_gamma 90
_cell_formula_units_Z 4
_cell_length_a 6.6576
_cell_length_b 14.5552
_cell_length_c 7.8147
_cell_volume 754.458
_citation_journal_id_ASTM ZNBSEN
_cod_data_source_file Stock_ZNBSEN_2001_163.cif
_cod_data_source_block H4As2Mn2O9
_cod_original_cell_volume 754.4583
_cod_original_sg_symbol_Hall '-P 2ybc (x-z,y,z)'
_cod_original_formula_sum 'H4 As2 Mn2 O9'
_cod_database_code 7222538

loop_
_symmetry_equiv_pos_as_xyz
x,y,z
-x+1/2,y+1/2,-z+1/2
-x,-y,-z
x-1/2,-y-1/2,z-1/2

loop_
_atom_site_label
_atom_site_type_symbol
_atom_site_fract_x
_atom_site_fract_y
_atom_site_fract_z
_atom_site_occupancy
_atom_site_U_iso_or_equiv
As1 As+5 0.26021 0.08184 0.65574 1 0.0
O6 O-2 0.0281 0.15446 1.1418 1 0.0
O3 O-2 0.4641 0.14974 0.664 1 0.0
O7 O-2 0.2305 0.2685 0.9181 1 0.0
Mn1 Mn+2 0.2405 -0.1117 0.41268 1 0.0
Mn2 Mn+2 0.04816 0.24592 0.3603 1 0.0
O2 O-2 0.3175 -0.02723 0.6285 1 0.0
As2 As+5 0.06093 0.1847 0.9413 1 0.0
O4 O-2 0.1658 0.08493 0.8584 1 0.0
O1 O-2 0.0722 0.12522 0.5245 1 0.0
O8 O-2 0.0663 0.3466 0.5779 1 0.0
O9 O-2 0.2553 0.0026 0.2347 1 0.0
O5 O-2 -0.1498 0.20652 0.8153 1 0.0
